data_1546981
loop_
_publ_author_name
'Zhou, Shaa'
'Hua, Xue-Wen'
'Wei, Wei'
'Gu, Yu-Cheng'
'Liu, Xiao-Qing'
'Chen, Jing-Huo'
'Chen, Ming-Gui'
'Xie, Yong-Tao'
'Zhou, Sha'
'Meng, Xiang-De'
'Zhang, Yan'
'Li, Yong-Hong'
'Wang, Bao-Lei'
'Song, Hai-Bin'
'Li, Zheng-Ming'

_publ_section_title
;
 Research on Controllable Degradation of Novel Sulfonylurea Herbicides in
 Acidic and Alkaline Soils.
;
_journal_issue 35
_journal_name_full 'Journal of agricultural and food chemistry'
_journal_page_first 7661
_journal_page_last 7668
_journal_paper_doi 10.1021/acs.jafc.7b03029
_journal_volume 65
_journal_year 2017
_chemical_formula_moiety 'C16 H20 N6 O6 S'
_chemical_formula_sum 'C16 H20 N6 O6 S'
_chemical_formula_weight 424.44
_chemical_name_systematic
;
 ? 
;
_space_group_crystal_system monoclinic
_space_group_IT_number 14
_space_group_name_Hall '-P 2ybc'
_space_group_name_H-M_alt 'P 1 21/c 1'
_symmetry_space_group_name_Hall '-P 2ybc'
_symmetry_space_group_name_H-M 'P 1 21/c 1'
_atom_sites_solution_hydrogens geom
_atom_sites_solution_primary direct
_atom_sites_solution_secondary difmap
_audit_creation_date 2017-03-22
_audit_creation_method
;
Olex2 1.2
(compiled 2017.03.02 svn.r3394 for OlexSys, GUI svn.r5324)
;
_audit_update_record
;
????
;
_cell_angle_alpha 90.00
_cell_angle_beta 114.145(3)
_cell_angle_gamma 90.00
_cell_formula_units_Z 4
_cell_length_a 13.5479(19)
_cell_length_b 9.9822(12)
_cell_length_c 15.552(2)
_cell_measurement_reflns_used 4371
_cell_measurement_temperature 113(2)
_cell_measurement_theta_max 27.5
_cell_measurement_theta_min 3.3
_cell_volume 1919.2(4)
_computing_molecular_graphics 'Olex2 (Dolomanov et al., 2009)'
_computing_publication_material 'Olex2 (Dolomanov et al., 2009)'
_computing_structure_refinement 'XL (Sheldrick, 2008)'
_computing_structure_solution 'ShelXS (Sheldrick, 2008)'
_diffrn_ambient_temperature 113(2)
_diffrn_measured_fraction_theta_full 0.968
_diffrn_measured_fraction_theta_max 0.968
_diffrn_measurement_device_type 'Bruker P4'
_diffrn_measurement_method '\w scans'
_diffrn_radiation_monochromator graphite
_diffrn_radiation_type MoK\a
_diffrn_radiation_wavelength 0.71075
_diffrn_reflns_av_R_equivalents 0.0405
_diffrn_reflns_av_unetI/netI 0.0331
_diffrn_reflns_limit_h_max 15
_diffrn_reflns_limit_h_min -16
_diffrn_reflns_limit_k_max 11
_diffrn_reflns_limit_k_min -11
_diffrn_reflns_limit_l_max 18
_diffrn_reflns_limit_l_min -18
_diffrn_reflns_number 14901
_diffrn_reflns_theta_full 25.01
_diffrn_reflns_theta_max 25.01
_diffrn_reflns_theta_min 3.30
_diffrn_source 'fine-focus sealed tube'
_exptl_absorpt_coefficient_mu 0.217
_exptl_absorpt_correction_T_max 0.9579
_exptl_absorpt_correction_T_min 0.9579
_exptl_absorpt_correction_type none
_exptl_crystal_colour Colorless
_exptl_crystal_density_diffrn 1.469
_exptl_crystal_density_method "'not measured'"
_exptl_crystal_description Prism
_exptl_crystal_F_000 888
_exptl_crystal_size_max 0.2
_exptl_crystal_size_mid 0.2
_exptl_crystal_size_min 0.2
_refine_diff_density_max 1.794
_refine_diff_density_min -0.535
_refine_diff_density_rms 0.150
_refine_ls_extinction_method none
_refine_ls_goodness_of_fit_ref 1.116
_refine_ls_hydrogen_treatment constr
_refine_ls_matrix_type full
_refine_ls_number_parameters 267
_refine_ls_number_reflns 3263
_refine_ls_number_restraints 0
_refine_ls_restrained_S_all 1.116
_refine_ls_R_factor_all 0.1269
_refine_ls_R_factor_gt 0.1195
_refine_ls_shift/su_max 0.001
_refine_ls_shift/su_mean 0.000
_refine_ls_structure_factor_coef Fsqd
_refine_ls_weighting_details 'calc w=1/[\s^2^(Fo^2^)+(0.1290P)^2^+26.0840P] where P=(Fo^2^+2Fc^2^)/3'
_refine_ls_weighting_scheme calc
_refine_ls_wR_factor_gt 0.3439
_refine_ls_wR_factor_ref 0.3482
_reflns_number_gt 2843
_reflns_number_total 3263
_reflns_threshold_expression >2sigma(I)
_cod_data_source_file jf7b03029_si_004.cif
_cod_data_source_block I-1
_cod_database_code 1546981
_olex2_refinement_description
;
1. Fixed Uiso
 At 1.2 times of:
  All C(H) groups, All N(H) groups
 At 1.5 times of:
  All C(H,H,H) groups
2.a Aromatic/amide H refined with riding coordinates:
 N3(H3), N2(H2), C6(H6), C4(H4), C3(H3a)
2.b Idealised Me refined as rotating group:
 C15(H15a,H15b,H15c), C16(H16a,H16b,H16c), C10(H10a,H10b,H10c), C9(H9a,H9b,
 H9c), C8(H8a,H8b,H8c)
;
_olex2_submission_special_instructions 'No special instructions were received'

loop_
_space_group_symop_id
_space_group_symop_operation_xyz
1 'x, y, z'
2 '-x, y+1/2, -z+1/2'
3 '-x, -y, -z'
4 'x, -y-1/2, z-1/2'

loop_
_atom_site_label
_atom_site_type_symbol
_atom_site_fract_x
_atom_site_fract_y
_atom_site_fract_z
_atom_site_U_iso_or_equiv
_atom_site_adp_type
_atom_site_occupancy
_atom_site_calc_flag
_atom_site_refinement_flags_posn
S1 S 0.21670(10) 0.74594(14) -0.00291(9) 0.0278(3) Uani 1 d .
O4 O 0.2606(3) 0.7028(4) 0.0922(3) 0.0373(10) Uani 1 d .
O5 O 0.4218(3) 0.5985(4) 0.0315(3) 0.0353(10) Uani 1 d .
N5 N 0.1918(4) 0.5242(5) -0.2351(3) 0.0326(12) Uani 1 d .
C1 C 0.2857(4) 0.8931(5) -0.0119(4) 0.0300(13) Uani 1 d .
N3 N 0.3544(3) 0.4849(5) -0.1057(3) 0.0285(11) Uani 1 d .
H3 H 0.4155 0.4397 -0.0852 0.034 Uiso 1 calc R
C12 C 0.2828(4) 0.4543(6) -0.1971(4) 0.0300(13) Uani 1 d .
N2 N 0.2438(3) 0.6312(5) -0.0668(3) 0.0280(11) Uani 1 d .
H2 H 0.1911 0.6044 -0.1195 0.034 Uiso 1 calc R
N4 N 0.3154(4) 0.3573(5) -0.2376(3) 0.0339(12) Uani 1 d .
N6 N 0.1546(4) 0.4004(5) -0.3747(3) 0.0321(12) Uani 1 d .
C11 C 0.3455(4) 0.5749(5) -0.0415(4) 0.0284(13) Uani 1 d .
O2 O 0.1384(4) 1.0340(5) -0.2454(3) 0.0473(12) Uani 1 d .
N1 N 0.5127(4) 1.0852(5) 0.1594(3) 0.0393(13) Uani 1 d .
C6 C 0.3704(4) 0.9303(6) 0.0712(4) 0.0322(14) Uani 1 d .
H6 H 0.3885 0.8750 0.1252 0.039 Uiso 1 calc R
C14 C 0.1308(4) 0.4942(6) -0.3257(3) 0.0282(13) Uani 1 d .
O3 O 0.1032(3) 0.7662(4) -0.0486(3) 0.0409(11) Uani 1 d .
O1 O 0.1375(4) 0.8175(5) -0.2099(3) 0.0510(14) Uani 1 d .
C13 C 0.2454(4) 0.3338(6) -0.3263(4) 0.0334(14) Uani 1 d .
O6 O 0.2718(4) 0.2326(4) -0.3681(3) 0.0463(12) Uani 1 d .
C5 C 0.4307(4) 1.0484(5) 0.0780(4) 0.0291(13) Uani 1 d .
C2 C 0.2566(4) 0.9699(6) -0.0941(4) 0.0326(14) Uani 1 d .
C7 C 0.1721(5) 0.9297(6) -0.1866(4) 0.0374(15) Uani 1 d .
C4 C 0.4003(5) 1.1244(6) -0.0048(4) 0.0384(15) Uani 1 d .
H4 H 0.4384 1.2047 -0.0037 0.046 Uiso 1 calc R
C3 C 0.3169(5) 1.0857(6) -0.0872(4) 0.0374(15) Uani 1 d .
H3A H 0.2996 1.1399 -0.1416 0.045 Uiso 1 calc R
C15 C 0.0302(4) 0.5747(7) -0.3753(4) 0.0387(16) Uani 1 d .
H15A H 0.0159 0.6294 -0.3293 0.058 Uiso 1 calc GR
H15B H -0.0310 0.5142 -0.4071 0.058 Uiso 1 calc GR
H15C H 0.0397 0.6332 -0.4219 0.058 Uiso 1 calc GR
C16 C 0.1993(6) 0.1970(8) -0.4605(5) 0.059(2) Uani 1 d .
H16A H 0.2069 0.2601 -0.5056 0.088 Uiso 1 calc GR
H16B H 0.1250 0.2000 -0.4652 0.088 Uiso 1 calc GR
H16C H 0.2158 0.1062 -0.4746 0.088 Uiso 1 calc GR
C10 C 0.5490(5) 0.9985(7) 0.2408(4) 0.0456(18) Uani 1 d .
H10A H 0.4931 0.9933 0.2654 0.068 Uiso 1 calc GR
H10B H 0.6158 1.0345 0.2895 0.068 Uiso 1 calc GR
H10C H 0.5629 0.9087 0.2227 0.068 Uiso 1 calc GR
C9 C 0.5654(5) 1.2138(6) 0.1686(5) 0.0449(17) Uani 1 d .
H9A H 0.6150 1.2107 0.1372 0.067 Uiso 1 calc GR
H9B H 0.6061 1.2346 0.2355 0.067 Uiso 1 calc GR
H9C H 0.5107 1.2833 0.1394 0.067 Uiso 1 calc GR
C8 C 0.0581(7) 1.0003(9) -0.3378(5) 0.065(2) Uani 1 d .
H8A H 0.0921 0.9487 -0.3720 0.097 Uiso 1 calc GR
H8B H 0.0269 1.0826 -0.3726 0.097 Uiso 1 calc GR
H8C H 0.0009 0.9466 -0.3315 0.097 Uiso 1 calc GR

loop_
_atom_site_aniso_label
_atom_site_aniso_U_11
_atom_site_aniso_U_22
_atom_site_aniso_U_33
_atom_site_aniso_U_23
_atom_site_aniso_U_13
_atom_site_aniso_U_12
S1 0.0240(6) 0.0297(7) 0.0283(6) 0.0008(5) 0.0093(5) 0.0002(5)
O4 0.0415(19) 0.045(2) 0.0253(17) -0.0001(16) 0.0138(15) -0.0137(18)
O5 0.0271(18) 0.040(2) 0.0304(18) -0.0024(17) 0.0031(15) 0.0041(17)
N5 0.029(2) 0.035(2) 0.031(2) -0.002(2) 0.0085(17) 0.002(2)
C1 0.033(2) 0.022(2) 0.036(3) 0.000(2) 0.016(2) 0.004(2)
N3 0.0221(19) 0.029(2) 0.029(2) 0.0019(18) 0.0050(16) 0.0043(18)
C12 0.026(2) 0.029(3) 0.036(3) 0.002(2) 0.014(2) -0.002(2)
N2 0.028(2) 0.028(2) 0.0246(19) 0.0014(17) 0.0062(16) 0.0005(18)
N4 0.034(2) 0.031(2) 0.033(2) 0.002(2) 0.0095(18) 0.005(2)
N6 0.029(2) 0.038(3) 0.029(2) -0.0030(19) 0.0117(17) -0.005(2)
C11 0.030(2) 0.024(3) 0.026(2) 0.006(2) 0.008(2) 0.000(2)
O2 0.046(2) 0.052(3) 0.037(2) 0.018(2) 0.0096(18) 0.012(2)
N1 0.047(3) 0.029(2) 0.040(2) -0.008(2) 0.016(2) -0.011(2)
C6 0.034(2) 0.027(3) 0.037(3) -0.001(2) 0.016(2) -0.002(2)
C14 0.027(2) 0.035(3) 0.024(2) -0.002(2) 0.0112(18) -0.002(2)
O3 0.0245(17) 0.046(2) 0.050(2) -0.0096(19) 0.0131(16) 0.0017(17)
O1 0.053(3) 0.046(3) 0.035(2) 0.003(2) -0.002(2) 0.014(2)
C13 0.037(3) 0.030(3) 0.037(3) -0.003(2) 0.019(2) -0.001(2)
O6 0.052(2) 0.040(2) 0.043(2) -0.0111(19) 0.0159(19) 0.005(2)
C5 0.031(2) 0.027(3) 0.030(2) -0.005(2) 0.0134(19) -0.001(2)
C2 0.035(3) 0.031(3) 0.032(2) 0.002(2) 0.015(2) 0.009(2)
C7 0.037(3) 0.042(3) 0.037(3) 0.009(2) 0.019(2) 0.014(2)
C4 0.049(3) 0.026(3) 0.046(3) 0.001(2) 0.025(2) -0.002(2)
C3 0.046(3) 0.033(3) 0.041(3) 0.012(2) 0.025(2) 0.008(2)
C15 0.025(2) 0.053(4) 0.029(3) -0.002(3) 0.002(2) 0.004(3)
C16 0.069(4) 0.062(4) 0.052(3) -0.026(3) 0.031(3) -0.009(4)
C10 0.046(3) 0.044(4) 0.041(3) 0.003(3) 0.012(3) -0.009(3)
C9 0.045(3) 0.034(3) 0.055(3) -0.005(3) 0.019(3) -0.007(3)
C8 0.058(4) 0.083(5) 0.041(3) 0.021(4) 0.008(3) 0.018(4)

loop_
_atom_type_symbol
_atom_type_description
_atom_type_scat_dispersion_real
_atom_type_scat_dispersion_imag
_atom_type_scat_source
C C 0.0033 0.0016 'International Tables Vol C Tables 4.2.6.8 and 6.1.1.4'
H H 0.0000 0.0000 'International Tables Vol C Tables 4.2.6.8 and 6.1.1.4'
N N 0.0061 0.0033 'International Tables Vol C Tables 4.2.6.8 and 6.1.1.4'
O O 0.0106 0.0060 'International Tables Vol C Tables 4.2.6.8 and 6.1.1.4'
S S 0.1246 0.1234 'International Tables Vol C Tables 4.2.6.8 and 6.1.1.4'

loop_
_geom_angle_atom_site_label_1
_geom_angle_atom_site_label_2
_geom_angle_atom_site_label_3
_geom_angle
O4 S1 C1 108.9(2)
O4 S1 N2 108.4(2)
O4 S1 O3 118.1(3)
N2 S1 C1 105.8(3)
O3 S1 C1 109.9(3)
O3 S1 N2 105.0(2)
C12 N5 C14 114.2(5)
C6 C1 S1 114.3(4)
C6 C1 C2 121.5(5)
C2 C1 S1 124.3(4)
C11 N3 C12 130.6(4)
N5 C12 N3 118.2(5)
N4 C12 N5 127.0(5)
N4 C12 N3 114.7(4)
C11 N2 S1 123.3(3)
C12 N4 C13 112.7(5)
C14 N6 C13 114.4(4)
O5 C11 N3 120.8(5)
O5 C11 N2 123.9(5)
N3 C11 N2 115.3(4)
C7 O2 C8 114.1(5)
C5 N1 C10 120.9(5)
C5 N1 C9 121.2(5)
C10 N1 C9 117.9(5)
C1 C6 C5 121.8(5)
N5 C14 C15 117.4(5)
N6 C14 N5 124.7(5)
N6 C14 C15 117.8(4)
N6 C13 N4 126.8(5)
O6 C13 N4 114.8(5)
O6 C13 N6 118.4(5)
C13 O6 C16 118.4(5)
N1 C5 C6 121.8(5)
N1 C5 C4 122.2(5)
C4 C5 C6 116.1(5)
C1 C2 C7 123.7(5)
C3 C2 C1 116.5(5)
C3 C2 C7 119.7(5)
O2 C7 C2 111.5(5)
O1 C7 O2 122.2(5)
O1 C7 C2 126.3(5)
C3 C4 C5 121.6(6)
C4 C3 C2 122.6(5)

loop_
_geom_bond_atom_site_label_1
_geom_bond_atom_site_label_2
_geom_bond_distance
S1 O4 1.418(4)
S1 C1 1.777(6)
S1 N2 1.653(5)
S1 O3 1.420(4)
O5 C11 1.205(6)
N5 C12 1.326(7)
N5 C14 1.344(6)
C1 C6 1.382(7)
C1 C2 1.402(8)
N3 C12 1.389(6)
N3 C11 1.384(7)
C12 N4 1.325(8)
N2 C11 1.388(7)
N4 C13 1.336(7)
N6 C14 1.327(8)
N6 C13 1.329(7)
O2 C7 1.337(7)
O2 C8 1.442(8)
N1 C5 1.350(7)
N1 C10 1.445(8)
N1 C9 1.447(8)
C6 C5 1.413(8)
C14 C15 1.496(8)
O1 C7 1.212(8)
C13 O6 1.327(7)
O6 C16 1.414(8)
C5 C4 1.403(8)
C2 C7 1.480(7)
C2 C3 1.394(8)
C4 C3 1.372(8)
